data_7048832
loop_
_publ_author_name
'\.Zak, Patrycja'
'Bo\/lt, Ma\/lgorzata'
'Dudziec, Beata'
'Kubicki, Maciej'

_publ_section_title
;
 Synthesis of (E)-1,4-disilsesquioxylsubstituted but-1-en-3-ynes via
 platinum-catalyzed dimerization of ethynylsiloxysilsesquioxanes.
;
_journal_issue 8
_journal_name_full 'Dalton transactions (Cambridge, England : 2003)'
_journal_page_first 2657
_journal_page_last 2663
_journal_paper_doi 10.1039/c8dt05142a
_journal_volume 48
_journal_year 2019
_chemical_formula_moiety 'C101 H90 N2 O Pt Si2'
_chemical_formula_sum 'C101 H90 N2 O Pt Si2'
_chemical_formula_weight 1599.01
_space_group_crystal_system monoclinic
_space_group_IT_number 14
_space_group_name_Hall '-P 2yn'
_space_group_name_H-M_alt 'P 1 21/n 1'
_symmetry_space_group_name_Hall '-P 2yn'
_symmetry_space_group_name_H-M 'P 1 21/n 1'
_atom_sites_solution_hydrogens mixed
_audit_creation_method SHELXL-2013
_audit_update_record
;
2018-09-04 deposited with the CCDC.
2019-01-18 downloaded from the CCDC.
;
_cell_angle_alpha 90
_cell_angle_beta 92.6396(17)
_cell_angle_gamma 90
_cell_formula_units_Z 4
_cell_length_a 15.0517(3)
_cell_length_b 26.5860(5)
_cell_length_c 19.6409(4)
_cell_measurement_reflns_used 12169
_cell_measurement_temperature 100(1)
_cell_measurement_theta_max 28.2830
_cell_measurement_theta_min 3.3290
_cell_volume 7851.3(3)
_computing_cell_refinement 'CrysAlisPro 1.171.38.46 (Rigaku OD, 2015)'
_computing_data_collection 'CrysAlisPro 1.171.38.46 (Rigaku OD, 2015)'
_computing_data_reduction 'CrysAlisPro 1.171.38.46 (Rigaku OD, 2015)'
_computing_molecular_graphics 'Mercury (MacRae et al., 2009)'
_computing_publication_material 'SHELXL (Sheldrick, 2015)'
_computing_structure_refinement 'SHELXL (Sheldrick, 2015)'
_computing_structure_solution 'SHELXT (Sheldrick, 2015)'
_diffrn_ambient_environment N~2~
_diffrn_ambient_temperature 100(1)
_diffrn_detector 'CCD plate'
_diffrn_detector_area_resol_mean 16.1544
_diffrn_detector_type Eos
_diffrn_measured_fraction_theta_full 0.998
_diffrn_measured_fraction_theta_max 0.855
_diffrn_measurement_device 'four-circle diffractometer'
_diffrn_measurement_device_type 'Xcalibur, Eos'
_diffrn_radiation_monochromator graphite
_diffrn_radiation_probe x-ray
_diffrn_radiation_type 'Mo K\a'
_diffrn_radiation_wavelength 0.71073
_diffrn_reflns_av_R_equivalents 0.0287
_diffrn_reflns_av_unetI/netI 0.0507
_diffrn_reflns_Laue_measured_fraction_full 0.998
_diffrn_reflns_Laue_measured_fraction_max 0.855
_diffrn_reflns_limit_h_max 17
_diffrn_reflns_limit_h_min -19
_diffrn_reflns_limit_k_max 23
_diffrn_reflns_limit_k_min -35
_diffrn_reflns_limit_l_max 19
_diffrn_reflns_limit_l_min -26
_diffrn_reflns_number 35394
_diffrn_reflns_point_group_measured_fraction_full 0.998
_diffrn_reflns_point_group_measured_fraction_max 0.855
_diffrn_reflns_theta_full 25.000
_diffrn_reflns_theta_max 28.451
_diffrn_reflns_theta_min 3.065
_diffrn_source 'fine-focus sealed X-ray tube'
_diffrn_source_type 'Enhance (Mo) X-ray Source'
_exptl_absorpt_coefficient_mu 1.870
_exptl_absorpt_correction_T_max 1.00000
_exptl_absorpt_correction_T_min 0.74800
_exptl_absorpt_correction_type multi-scan
_exptl_absorpt_process_details
;
CrysAlisPro 1.171.39.46 (Rigaku Oxford Diffraction, 2018)
Empirical absorption correction using spherical harmonics,
 implemented in SCALE3 ABSPACK scaling algorithm.
;
_exptl_crystal_colour yellow
_exptl_crystal_density_diffrn 1.353
_exptl_crystal_description plate
_exptl_crystal_F_000 3296
_exptl_crystal_size_max 0.25
_exptl_crystal_size_mid 0.25
_exptl_crystal_size_min 0.1
_refine_diff_density_max 1.089
_refine_diff_density_min -1.089
_refine_diff_density_rms 0.088
_refine_ls_extinction_method none
_refine_ls_goodness_of_fit_ref 1.034
_refine_ls_hydrogen_treatment constr
_refine_ls_matrix_type full
_refine_ls_number_parameters 968
_refine_ls_number_reflns 16924
_refine_ls_number_restraints 0
_refine_ls_restrained_S_all 1.034
_refine_ls_R_factor_all 0.0469
_refine_ls_R_factor_gt 0.0316
_refine_ls_shift/su_max 0.003
_refine_ls_shift/su_mean 0.000
_refine_ls_structure_factor_coef Fsqd
_refine_ls_weighting_details 'w=1/[\s^2^(Fo^2^)+(0.0226P)^2^+3.9714P] where P=(Fo^2^+2Fc^2^)/3'
_refine_ls_weighting_scheme calc
_refine_ls_wR_factor_gt 0.0613
_refine_ls_wR_factor_ref 0.0671
_reflns_Friedel_coverage 0.000
_reflns_number_gt 13814
_reflns_number_total 16924
_reflns_threshold_expression 'I > 2\s(I)'
_cod_data_source_file c8dt05142a2.cif
_cod_data_source_block 3
_cod_depositor_comments 'Adding full bibliography for 7048830--7048832.cif.'
_cod_database_code 7048832
_shelx_space_group_comment
;
The symmetry employed for this shelxl refinement is uniquely defined
by the following loop, which should always be used as a source of
symmetry information in preference to the above space-group names.
They are only intended as comments.
;
_shelxl_version_number 2013-4

loop_
_space_group_symop_operation_xyz
'x, y, z'
'-x+1/2, y+1/2, -z+1/2'
'-x, -y, -z'
'x-1/2, -y-1/2, z-1/2'

loop_
_atom_site_label
_atom_site_type_symbol
_atom_site_fract_x
_atom_site_fract_y
_atom_site_fract_z
_atom_site_U_iso_or_equiv
_atom_site_adp_type
_atom_site_occupancy
_atom_site_site_symmetry_order
_atom_site_calc_flag
_atom_site_refinement_flags_posn
_atom_site_refinement_flags_adp
Pt1 Pt 0.33180(2) 0.58197(2) 0.67727(2) 0.01221(3) Uani 1 1 d . .
O1A O 0.29145(12) 0.45959(7) 0.62047(11) 0.0212(5) Uani 1 1 d . .
Si1A Si 0.19422(5) 0.48655(3) 0.62579(4) 0.01727(17) Uani 1 1 d . .
C11A C 0.1335(2) 0.48104(12) 0.54115(16) 0.0284(8) Uani 1 1 d . .
H11A H 0.1673 0.4982 0.5065 0.043 Uiso 1 1 calc R U
H11B H 0.0747 0.4966 0.5434 0.043 Uiso 1 1 calc R U
H11C H 0.1266 0.4454 0.5291 0.043 Uiso 1 1 calc R U
C12A C 0.13430(18) 0.45055(12) 0.69044(16) 0.0232(7) Uani 1 1 d . .
H12A H 0.1433 0.4144 0.6834 0.035 Uiso 1 1 calc R U
H12B H 0.0706 0.4583 0.6859 0.035 Uiso 1 1 calc R U
H12C H 0.1574 0.4599 0.7362 0.035 Uiso 1 1 calc R U
C13A C 0.20321(17) 0.55409(11) 0.64626(15) 0.0184(6) Uani 1 1 d . .
H13A H 0.1833 0.5733 0.6094 0.022 Uiso 1 1 d R U
C14A C 0.20118(17) 0.57642(11) 0.71246(16) 0.0207(7) Uani 1 1 d . .
H14A H 0.1726 0.6090 0.7187 0.025 Uiso 1 1 d R U
H14B H 0.1994 0.5556 0.7516 0.025 Uiso 1 1 d R U
Si2A Si 0.39028(5) 0.47848(3) 0.59838(4) 0.01661(17) Uani 1 1 d . .
C21A C 0.4091(2) 0.45074(12) 0.51385(15) 0.0253(7) Uani 1 1 d . .
H21A H 0.3956 0.4147 0.5147 0.038 Uiso 1 1 calc R U
H21B H 0.4714 0.4556 0.5028 0.038 Uiso 1 1 calc R U
H21C H 0.3703 0.4673 0.4792 0.038 Uiso 1 1 calc R U
C22A C 0.47409(19) 0.45401(12) 0.66244(16) 0.0260(7) Uani 1 1 d . .
H22A H 0.4687 0.4721 0.7056 0.039 Uiso 1 1 calc R U
H22B H 0.5339 0.4590 0.6459 0.039 Uiso 1 1 calc R U
H22C H 0.4639 0.4180 0.6697 0.039 Uiso 1 1 calc R U
C23A C 0.39376(17) 0.54770(11) 0.59328(14) 0.0162(6) Uani 1 1 d . .
H23A H 0.3667 0.5636 0.5516 0.019 Uiso 1 1 d R U
C24A C 0.45634(17) 0.57744(11) 0.63113(14) 0.0164(6) Uani 1 1 d . .
H24B H 0.4754 0.6091 0.6147 0.020 Uiso 1 1 d R U
H24A H 0.5019 0.5604 0.6619 0.020 Uiso 1 1 d R U
N1 N 0.44867(13) 0.62658(8) 0.79724(11) 0.0101(5) Uani 1 1 d . .
C2 C 0.37802(16) 0.63027(10) 0.75086(14) 0.0111(6) Uani 1 1 d . .
N3 N 0.34074(13) 0.67541(8) 0.76700(11) 0.0111(5) Uani 1 1 d . .
C4 C 0.38584(16) 0.69801(11) 0.82194(13) 0.0138(6) Uani 1 1 d . .
H4 H 0.3719 0.7294 0.8420 0.017 Uiso 1 1 calc R U
C5 C 0.45243(17) 0.66745(10) 0.84124(14) 0.0134(6) Uani 1 1 d . .
H5 H 0.4945 0.6726 0.8781 0.016 Uiso 1 1 calc R U
C6 C 0.51344(16) 0.58634(10) 0.80153(13) 0.0117(5) Uani 1 1 d . .
C7 C 0.60013(17) 0.59558(10) 0.78103(13) 0.0122(6) Uani 1 1 d . .
C8 C 0.66184(17) 0.55730(11) 0.78998(14) 0.0144(6) Uani 1 1 d . .
H8 H 0.7208 0.5630 0.7764 0.017 Uiso 1 1 calc R U
C9 C 0.64197(17) 0.51117(11) 0.81770(14) 0.0150(6) Uani 1 1 d . .
C10 C 0.55490(16) 0.50292(11) 0.83697(13) 0.0130(6) Uani 1 1 d . .
H10 H 0.5396 0.4713 0.8558 0.016 Uiso 1 1 calc R U
C11 C 0.49037(16) 0.54003(10) 0.82917(13) 0.0115(6) Uani 1 1 d . .
C12 C 0.62849(17) 0.64571(11) 0.75083(14) 0.0154(6) Uani 1 1 d . .
H12 H 0.5778 0.6582 0.7207 0.018 Uiso 1 1 calc R U
C13 C 0.64744(17) 0.68532(11) 0.80502(16) 0.0192(7) Uani 1 1 d . .
C14 C 0.6378(2) 0.73579(12) 0.78838(19) 0.0328(9) Uani 1 1 d . .
H14 H 0.6193 0.7451 0.7432 0.039 Uiso 1 1 calc R U
C15 C 0.6550(2) 0.77272(14) 0.8370(2) 0.0499(12) Uani 1 1 d . .
H15 H 0.6478 0.8071 0.8249 0.060 Uiso 1 1 calc R U
C16 C 0.6823(2) 0.76021(16) 0.9025(2) 0.0504(12) Uani 1 1 d . .
H16 H 0.6934 0.7857 0.9357 0.060 Uiso 1 1 calc R U
C17 C 0.6934(2) 0.71030(15) 0.91962(19) 0.0389(10) Uani 1 1 d . .
H17 H 0.7131 0.7013 0.9646 0.047 Uiso 1 1 calc R U
C18 C 0.67596(18) 0.67303(13) 0.87118(16) 0.0250(7) Uani 1 1 d . .
H18 H 0.6836 0.6387 0.8835 0.030 Uiso 1 1 calc R U
C19 C 0.70780(17) 0.63792(11) 0.70598(14) 0.0164(6) Uani 1 1 d . .
C20 C 0.69556(19) 0.61567(12) 0.64253(15) 0.0226(7) Uani 1 1 d . .
H20 H 0.6370 0.6089 0.6247 0.027 Uiso 1 1 calc R U
C21 C 0.7680(2) 0.60310(13) 0.60474(16) 0.0264(7) Uani 1 1 d . .
H21 H 0.7587 0.5873 0.5616 0.032 Uiso 1 1 calc R U
C22 C 0.79404(18) 0.64826(11) 0.73005(15) 0.0197(6) Uani 1 1 d . .
H22 H 0.8038 0.6641 0.7731 0.024 Uiso 1 1 calc R U
C23 C 0.86613(19) 0.63575(12) 0.69196(16) 0.0223(7) Uani 1 1 d . .
H23 H 0.9248 0.6427 0.7093 0.027 Uiso 1 1 calc R U
C24 C 0.8533(2) 0.61332(12) 0.62923(16) 0.0262(7) Uani 1 1 d . .
H24 H 0.9027 0.6050 0.6031 0.031 Uiso 1 1 calc R U
C25 C 0.71459(17) 0.47153(10) 0.82775(15) 0.0163(6) Uani 1 1 d . .
H25 H 0.6843 0.4382 0.8316 0.020 Uiso 1 1 calc R U
C26 C 0.77214(18) 0.46879(11) 0.76605(15) 0.0185(6) Uani 1 1 d . .
C27 C 0.7500(2) 0.43823(15) 0.71177(19) 0.0393(9) Uani 1 1 d . .
H27 H 0.6981 0.4179 0.7127 0.047 Uiso 1 1 calc R U
C28 C 0.8025(3) 0.43650(18) 0.6551(2) 0.0546(12) Uani 1 1 d . .
H28 H 0.7873 0.4142 0.6187 0.066 Uiso 1 1 calc R U
C29 C 0.8757(2) 0.46661(15) 0.65155(18) 0.0390(9) Uani 1 1 d . .
H29 H 0.9104 0.4659 0.6124 0.047 Uiso 1 1 calc R U
C30 C 0.8984(2) 0.49773(13) 0.70487(17) 0.0279(8) Uani 1 1 d . .
H30 H 0.9490 0.5189 0.7028 0.033 Uiso 1 1 calc R U
C31 C 0.84783(18) 0.49849(12) 0.76179(16) 0.0229(7) Uani 1 1 d . .
H31 H 0.8651 0.5198 0.7989 0.028 Uiso 1 1 calc R U
C32 C 0.77237(17) 0.47911(11) 0.89338(16) 0.0198(7) Uani 1 1 d . .
C33 C 0.75931(18) 0.51691(12) 0.93928(16) 0.0228(7) Uani 1 1 d . .
H33 H 0.7113 0.5396 0.9313 0.027 Uiso 1 1 calc R U
C34 C 0.81523(19) 0.52270(13) 0.99755(17) 0.0278(8) Uani 1 1 d . .
H34 H 0.8051 0.5491 1.0289 0.033 Uiso 1 1 calc R U
C35 C 0.8847(2) 0.49005(14) 1.00921(17) 0.0307(8) Uani 1 1 d . .
H35 H 0.9235 0.4941 1.0484 0.037 Uiso 1 1 calc R U
C36 C 0.8984(2) 0.45135(14) 0.96419(17) 0.0313(8) Uani 1 1 d . .
H36 H 0.9460 0.4284 0.9727 0.038 Uiso 1 1 calc R U
C37 C 0.84300(19) 0.44593(13) 0.90669(17) 0.0274(8) Uani 1 1 d . .
H37 H 0.8530 0.4193 0.8757 0.033 Uiso 1 1 calc R U
C38 C 0.39526(16) 0.53261(10) 0.85177(14) 0.0122(6) Uani 1 1 d . .
H38 H 0.3553 0.5451 0.8134 0.015 Uiso 1 1 calc R U
C39 C 0.36908(16) 0.47816(11) 0.86327(14) 0.0135(6) Uani 1 1 d . .
C40 C 0.38089(18) 0.45523(11) 0.92598(15) 0.0203(7) Uani 1 1 d . .
H40 H 0.4092 0.4731 0.9628 0.024 Uiso 1 1 calc R U
C41 C 0.3519(2) 0.40630(11) 0.93607(16) 0.0240(7) Uani 1 1 d . .
H41 H 0.3609 0.3909 0.9795 0.029 Uiso 1 1 calc R U
C42 C 0.31033(18) 0.38026(11) 0.88354(17) 0.0230(7) Uani 1 1 d . .
H42 H 0.2892 0.3471 0.8907 0.028 Uiso 1 1 calc R U
C43 C 0.29931(19) 0.40227(12) 0.82026(17) 0.0263(7) Uani 1 1 d . .
H43 H 0.2715 0.3841 0.7835 0.032 Uiso 1 1 calc R U
C44 C 0.32882(18) 0.45098(11) 0.81016(16) 0.0210(7) Uani 1 1 d . .
H44 H 0.3213 0.4659 0.7663 0.025 Uiso 1 1 calc R U
C45 C 0.37695(17) 0.56556(10) 0.91247(14) 0.0142(6) Uani 1 1 d . .
C46 C 0.29028(18) 0.58227(11) 0.92035(15) 0.0188(6) Uani 1 1 d . .
H46 H 0.2444 0.5726 0.8882 0.023 Uiso 1 1 calc R U
C47 C 0.2705(2) 0.61278(12) 0.97441(16) 0.0249(7) Uani 1 1 d . .
H47 H 0.2111 0.6239 0.9791 0.030 Uiso 1 1 calc R U
C48 C 0.3364(2) 0.62735(12) 1.02182(16) 0.0258(7) Uani 1 1 d . .
H48 H 0.3227 0.6488 1.0586 0.031 Uiso 1 1 calc R U
C49 C 0.4218(2) 0.61038(12) 1.01499(15) 0.0245(7) Uani 1 1 d . .
H49 H 0.4673 0.6197 1.0477 0.029 Uiso 1 1 calc R U
C50 C 0.44214(19) 0.57982(12) 0.96075(14) 0.0193(6) Uani 1 1 d . .
H50 H 0.5015 0.5685 0.9566 0.023 Uiso 1 1 calc R U
C51 C 0.26950(16) 0.69885(10) 0.72637(14) 0.0122(6) Uani 1 1 d . .
C52 C 0.28751(16) 0.71796(10) 0.66284(14) 0.0130(6) Uani 1 1 d . .
C53 C 0.21759(17) 0.73835(10) 0.62326(14) 0.0148(6) Uani 1 1 d . .
H53 H 0.2292 0.7522 0.5800 0.018 Uiso 1 1 calc R U
C54 C 0.13089(16) 0.73905(10) 0.64518(14) 0.0126(6) Uani 1 1 d . .
C55 C 0.11687(17) 0.72250(10) 0.71050(14) 0.0138(6) Uani 1 1 d . .
H55 H 0.0584 0.7238 0.7267 0.017 Uiso 1 1 calc R U
C56 C 0.18550(16) 0.70393(10) 0.75346(14) 0.0116(6) Uani 1 1 d . .
C57 C 0.38238(17) 0.72219(11) 0.63784(14) 0.0157(6) Uani 1 1 d . .
H57 H 0.4222 0.7035 0.6712 0.019 Uiso 1 1 calc R U
C58 C 0.40946(18) 0.77771(12) 0.64205(16) 0.0204(7) Uani 1 1 d . .
C59 C 0.4424(2) 0.79748(13) 0.70318(18) 0.0322(8) Uani 1 1 d . .
H59 H 0.4496 0.7761 0.7418 0.039 Uiso 1 1 calc R U
C60 C 0.4653(2) 0.84809(15) 0.7093(2) 0.0448(10) Uani 1 1 d . .
H60 H 0.4880 0.8610 0.7517 0.054 Uiso 1 1 calc R U
C61 C 0.4550(2) 0.87911(14) 0.6539(2) 0.0450(11) Uani 1 1 d . .
H61 H 0.4701 0.9137 0.6580 0.054 Uiso 1 1 calc R U
C62 C 0.4229(2) 0.86027(13) 0.5923(2) 0.0353(9) Uani 1 1 d . .
H62 H 0.4162 0.8818 0.5538 0.042 Uiso 1 1 calc R U
C63 C 0.40006(18) 0.80967(12) 0.58637(18) 0.0263(7) Uani 1 1 d . .
H63 H 0.3778 0.7969 0.5437 0.032 Uiso 1 1 calc R U
C64 C 0.39642(18) 0.69982(11) 0.56829(15) 0.0182(6) Uani 1 1 d . .
C65 C 0.3342(2) 0.67105(12) 0.53266(16) 0.0245(7) Uani 1 1 d . .
H65 H 0.2784 0.6647 0.5516 0.029 Uiso 1 1 calc R U
C66 C 0.3521(2) 0.65114(13) 0.46935(18) 0.0355(8) Uani 1 1 d . .
H66 H 0.3080 0.6319 0.4450 0.043 Uiso 1 1 calc R U
C67 C 0.4332(2) 0.65908(14) 0.44158(18) 0.0389(9) Uani 1 1 d . .
H67 H 0.4447 0.6460 0.3979 0.047 Uiso 1 1 calc R U
C68 C 0.4971(2) 0.68600(13) 0.47741(18) 0.0364(9) Uani 1 1 d . .
H68 H 0.5540 0.6907 0.4593 0.044 Uiso 1 1 calc R U
C69 C 0.4790(2) 0.70634(12) 0.53979(17) 0.0279(8) Uani 1 1 d . .
H69 H 0.5237 0.7252 0.5640 0.033 Uiso 1 1 calc R U
C70 C 0.05581(16) 0.75622(11) 0.59611(14) 0.0145(6) Uani 1 1 d . .
H70 H 0.0795 0.7854 0.5704 0.017 Uiso 1 1 calc R U
C71 C -0.02350(17) 0.77601(11) 0.63346(14) 0.0145(6) Uani 1 1 d . .
C72 C -0.01335(18) 0.81958(11) 0.67197(15) 0.0197(6) Uani 1 1 d . .
H72 H 0.0419 0.8369 0.6728 0.024 Uiso 1 1 calc R U
C73 C -0.08200(19) 0.83835(12) 0.70916(16) 0.0254(7) Uani 1 1 d . .
H73 H -0.0736 0.8680 0.7356 0.030 Uiso 1 1 calc R U
C74 C -0.1630(2) 0.81343(13) 0.70751(17) 0.0300(8) Uani 1 1 d . .
H74 H -0.2104 0.8259 0.7329 0.036 Uiso 1 1 calc R U
C75 C -0.1744(2) 0.77069(13) 0.66910(17) 0.0295(8) Uani 1 1 d . .
H75 H -0.2301 0.7538 0.6676 0.035 Uiso 1 1 calc R U
C76 C -0.10483(18) 0.75174(12) 0.63225(15) 0.0212(7) Uani 1 1 d . .
H76 H -0.1134 0.7219 0.6061 0.025 Uiso 1 1 calc R U
C77 C 0.03315(17) 0.71551(11) 0.54329(14) 0.0154(6) Uani 1 1 d . .
C78 C -0.01629(18) 0.72793(12) 0.48429(15) 0.0217(7) Uani 1 1 d . .
H78 H -0.0377 0.7613 0.4781 0.026 Uiso 1 1 calc R U
C79 C -0.0348(2) 0.69221(13) 0.43432(16) 0.0260(7) Uani 1 1 d . .
H79 H -0.0692 0.7013 0.3944 0.031 Uiso 1 1 calc R U
C80 C -0.00409(19) 0.64382(12) 0.44182(16) 0.0243(7) Uani 1 1 d . .
H80 H -0.0160 0.6196 0.4070 0.029 Uiso 1 1 calc R U
C81 C 0.04411(19) 0.63083(12) 0.50034(16) 0.0235(7) Uani 1 1 d . .
H81 H 0.0651 0.5973 0.5062 0.028 Uiso 1 1 calc R U
C82 C 0.06226(18) 0.66633(11) 0.55079(15) 0.0206(7) Uani 1 1 d . .
H82 H 0.0952 0.6568 0.5911 0.025 Uiso 1 1 calc R U
C83 C 0.17225(17) 0.69687(10) 0.82888(14) 0.0133(6) Uani 1 1 d . .
H83 H 0.2164 0.6711 0.8456 0.016 Uiso 1 1 calc R U
C84 C 0.19535(17) 0.74571(11) 0.86675(15) 0.0160(6) Uani 1 1 d . .
C85 C 0.21927(19) 0.74483(12) 0.93556(16) 0.0253(7) Uani 1 1 d . .
H85 H 0.2215 0.7136 0.9590 0.030 Uiso 1 1 calc R U
C86 C 0.2400(2) 0.78848(14) 0.97087(18) 0.0344(9) Uani 1 1 d . .
H86 H 0.2565 0.7868 1.0181 0.041 Uiso 1 1 calc R U
C87 C 0.2368(2) 0.83446(13) 0.93831(18) 0.0309(8) Uani 1 1 d . .
H87 H 0.2516 0.8644 0.9626 0.037 Uiso 1 1 calc R U
C88 C 0.2120(2) 0.83626(12) 0.87031(17) 0.0287(8) Uani 1 1 d . .
H88 H 0.2088 0.8678 0.8475 0.034 Uiso 1 1 calc R U
C89 C 0.19141(19) 0.79223(11) 0.83441(16) 0.0219(7) Uani 1 1 d . .
H89 H 0.1745 0.7940 0.7873 0.026 Uiso 1 1 calc R U
C90 C 0.08026(17) 0.67772(11) 0.84691(14) 0.0145(6) Uani 1 1 d . .
C91 C 0.01154(18) 0.71049(12) 0.86060(15) 0.0222(7) Uani 1 1 d . .
H91 H 0.0201 0.7457 0.8559 0.027 Uiso 1 1 calc R U
C92 C -0.06946(19) 0.69249(13) 0.88103(16) 0.0274(8) Uani 1 1 d . .
H92 H -0.1160 0.7154 0.8900 0.033 Uiso 1 1 calc R U
C93 C -0.0826(2) 0.64166(14) 0.88834(16) 0.0289(8) Uani 1 1 d . .
H93 H -0.1377 0.6294 0.9033 0.035 Uiso 1 1 calc R U
C94 C -0.01558(19) 0.60861(13) 0.87392(16) 0.0282(8) Uani 1 1 d . .
H94 H -0.0248 0.5734 0.8783 0.034 Uiso 1 1 calc R U
C95 C 0.06536(19) 0.62654(11) 0.85305(15) 0.0207(7) Uani 1 1 d . .
H95 H 0.1111 0.6035 0.8429 0.025 Uiso 1 1 calc R U

loop_
_atom_site_aniso_label
_atom_site_aniso_U_11
_atom_site_aniso_U_22
_atom_site_aniso_U_33
_atom_site_aniso_U_23
_atom_site_aniso_U_13
_atom_site_aniso_U_12
Pt1 0.01460(6) 0.00814(5) 0.01370(6) -0.00199(5) -0.00148(4) 0.00083(5)
O1A 0.0195(10) 0.0111(10) 0.0333(13) -0.0017(10) 0.0057(9) -0.0001(9)
Si1A 0.0192(4) 0.0106(4) 0.0219(4) -0.0033(3) -0.0008(3) -0.0010(3)
C11A 0.0355(18) 0.0212(17) 0.0279(18) -0.0042(15) -0.0055(14) -0.0045(15)
C12A 0.0206(15) 0.0197(17) 0.0292(18) 0.0013(14) 0.0003(13) 0.0002(13)
C13A 0.0147(14) 0.0140(15) 0.0260(17) -0.0024(13) -0.0058(12) 0.0004(12)
C14A 0.0147(14) 0.0158(16) 0.0317(18) -0.0089(14) 0.0023(12) -0.0016(12)
Si2A 0.0191(4) 0.0118(4) 0.0190(4) -0.0038(3) 0.0018(3) 0.0007(3)
C21A 0.0315(17) 0.0195(17) 0.0253(18) -0.0082(14) 0.0041(13) -0.0041(14)
C22A 0.0277(17) 0.0202(17) 0.0296(18) -0.0035(15) -0.0027(14) 0.0048(14)
C23A 0.0213(14) 0.0150(15) 0.0125(14) -0.0010(12) 0.0038(11) -0.0012(12)
C24A 0.0196(14) 0.0125(14) 0.0173(15) -0.0031(12) 0.0040(11) -0.0015(12)
N1 0.0108(11) 0.0064(11) 0.0131(12) -0.0003(9) 0.0008(9) 0.0007(9)
C2 0.0092(12) 0.0094(13) 0.0149(14) 0.0003(12) 0.0022(10) -0.0008(11)
N3 0.0115(11) 0.0072(11) 0.0145(12) -0.0011(10) -0.0008(9) 0.0014(9)
C4 0.0151(13) 0.0116(14) 0.0149(14) -0.0036(12) 0.0018(11) -0.0026(12)
C5 0.0126(13) 0.0112(14) 0.0162(14) -0.0056(12) -0.0007(11) -0.0024(11)
C6 0.0137(13) 0.0103(13) 0.0108(13) -0.0023(12) -0.0029(10) 0.0041(12)
C7 0.0143(13) 0.0098(14) 0.0121(14) 0.0015(11) -0.0021(10) -0.0005(11)
C8 0.0113(13) 0.0129(14) 0.0192(15) 0.0010(12) 0.0011(11) -0.0006(12)
C9 0.0142(13) 0.0131(14) 0.0175(15) 0.0014(12) -0.0008(11) 0.0007(12)
C10 0.0153(13) 0.0108(14) 0.0129(14) 0.0026(12) 0.0009(11) -0.0005(12)
C11 0.0123(13) 0.0108(14) 0.0113(14) -0.0004(11) -0.0010(10) -0.0021(11)
C12 0.0143(13) 0.0115(14) 0.0203(15) 0.0052(12) 0.0010(11) -0.0002(12)
C13 0.0114(14) 0.0142(15) 0.0328(18) -0.0069(14) 0.0110(12) -0.0037(12)
C14 0.0372(19) 0.0155(17) 0.048(2) -0.0045(16) 0.0246(17) -0.0018(15)
C15 0.053(2) 0.0176(18) 0.082(3) -0.017(2) 0.041(2) -0.0134(18)
C16 0.041(2) 0.042(3) 0.071(3) -0.037(2) 0.031(2) -0.022(2)
C17 0.0227(17) 0.053(3) 0.041(2) -0.028(2) 0.0100(15) -0.0094(17)
C18 0.0163(15) 0.0268(18) 0.0322(19) -0.0108(15) 0.0036(13) -0.0034(14)
C19 0.0174(14) 0.0129(14) 0.0192(15) 0.0057(13) 0.0029(11) 0.0001(12)
C20 0.0198(15) 0.0274(18) 0.0204(16) 0.0041(14) -0.0013(12) -0.0035(14)
C21 0.0335(18) 0.0289(18) 0.0173(16) -0.0023(15) 0.0070(13) -0.0026(15)
C22 0.0211(15) 0.0172(16) 0.0211(16) -0.0009(13) 0.0030(12) -0.0026(13)
C23 0.0171(14) 0.0204(16) 0.0298(18) 0.0028(14) 0.0048(12) -0.0006(13)
C24 0.0278(17) 0.0233(18) 0.0287(18) 0.0048(15) 0.0146(14) 0.0011(14)
C25 0.0140(14) 0.0078(14) 0.0271(17) 0.0026(13) 0.0027(12) 0.0017(11)
C26 0.0166(14) 0.0140(15) 0.0248(17) 0.0017(13) 0.0013(12) 0.0068(12)
C27 0.0259(18) 0.045(2) 0.047(2) -0.018(2) 0.0064(16) -0.0112(17)
C28 0.048(2) 0.078(3) 0.038(2) -0.030(2) 0.0070(19) -0.020(2)
C29 0.0331(19) 0.057(3) 0.028(2) -0.004(2) 0.0111(15) 0.0032(19)
C30 0.0207(16) 0.0268(18) 0.037(2) 0.0048(16) 0.0060(14) 0.0059(14)
C31 0.0199(15) 0.0206(17) 0.0287(18) -0.0025(14) 0.0054(13) 0.0048(13)
C32 0.0127(14) 0.0190(16) 0.0281(17) 0.0085(14) 0.0049(12) 0.0029(12)
C33 0.0184(15) 0.0211(17) 0.0288(18) 0.0053(15) 0.0005(13) 0.0026(13)
C34 0.0219(16) 0.0290(19) 0.0320(19) 0.0020(16) -0.0031(13) -0.0013(15)
C35 0.0201(16) 0.042(2) 0.0294(19) 0.0073(17) -0.0043(13) 0.0000(16)
C36 0.0197(16) 0.039(2) 0.035(2) 0.0100(17) 0.0000(14) 0.0120(15)
C37 0.0258(16) 0.0261(18) 0.0306(19) 0.0085(16) 0.0047(14) 0.0108(15)
C38 0.0099(13) 0.0116(14) 0.0148(14) 0.0009(12) -0.0013(10) 0.0007(11)
C39 0.0083(12) 0.0128(14) 0.0197(15) -0.0008(12) 0.0026(11) 0.0010(11)
C40 0.0226(15) 0.0170(16) 0.0211(16) -0.0013(13) -0.0005(12) -0.0026(13)
C41 0.0300(17) 0.0182(17) 0.0242(17) 0.0048(14) 0.0056(13) 0.0007(14)
C42 0.0178(15) 0.0098(14) 0.042(2) 0.0015(14) 0.0066(13) 0.0003(12)
C43 0.0255(17) 0.0180(16) 0.034(2) -0.0072(15) -0.0090(14) -0.0016(14)
C44 0.0248(16) 0.0162(16) 0.0217(16) -0.0001(13) -0.0030(12) -0.0004(13)
C45 0.0178(14) 0.0086(13) 0.0165(15) 0.0034(12) 0.0044(11) -0.0001(11)
C46 0.0177(14) 0.0135(14) 0.0255(16) 0.0040(14) 0.0035(12) 0.0020(13)
C47 0.0299(17) 0.0167(16) 0.0291(18) 0.0049(14) 0.0117(14) 0.0090(14)
C48 0.0422(19) 0.0143(16) 0.0217(17) -0.0029(14) 0.0110(14) 0.0015(15)
C49 0.0320(17) 0.0236(18) 0.0178(16) -0.0025(14) 0.0004(13) -0.0021(15)
C50 0.0205(14) 0.0207(16) 0.0167(15) 0.0016(14) 0.0003(11) 0.0005(13)
C51 0.0122(13) 0.0078(13) 0.0162(14) -0.0023(12) -0.0015(10) -0.0017(11)
C52 0.0119(13) 0.0074(13) 0.0199(15) -0.0020(12) 0.0016(11) 0.0005(11)
C53 0.0187(14) 0.0092(14) 0.0166(15) 0.0013(12) 0.0019(11) -0.0004(12)
C54 0.0131(13) 0.0070(13) 0.0175(15) -0.0004(12) -0.0018(11) 0.0010(11)
C55 0.0130(13) 0.0074(13) 0.0213(15) -0.0006(12) 0.0020(11) -0.0005(11)
C56 0.0132(13) 0.0055(13) 0.0159(14) -0.0014(11) 0.0005(11) -0.0001(11)
C57 0.0128(13) 0.0142(15) 0.0202(16) 0.0053(13) 0.0020(11) 0.0021(12)
C58 0.0138(14) 0.0170(16) 0.0312(18) -0.0019(14) 0.0090(12) -0.0045(12)
C59 0.0338(18) 0.029(2) 0.035(2) 0.0000(17) 0.0076(15) -0.0113(16)
C60 0.048(2) 0.038(2) 0.050(3) -0.020(2) 0.0190(19) -0.0226(19)
C61 0.041(2) 0.0184(19) 0.078(3) -0.010(2) 0.029(2) -0.0084(17)
C62 0.0233(17) 0.0184(18) 0.065(3) 0.0073(18) 0.0114(17) 0.0018(15)
C63 0.0158(15) 0.0179(17) 0.045(2) 0.0062(16) 0.0033(14) -0.0001(13)
C64 0.0190(15) 0.0122(15) 0.0239(16) 0.0056(13) 0.0046(12) 0.0057(12)
C65 0.0265(16) 0.0212(17) 0.0260(17) -0.0003(15) 0.0041(13) 0.0063(14)
C66 0.045(2) 0.0272(19) 0.034(2) -0.0083(17) -0.0044(16) 0.0083(17)
C67 0.057(2) 0.031(2) 0.030(2) 0.0002(17) 0.0170(18) 0.0205(19)
C68 0.042(2) 0.029(2) 0.041(2) 0.0086(18) 0.0255(17) 0.0147(17)
C69 0.0255(17) 0.0208(17) 0.038(2) 0.0069(16) 0.0126(14) 0.0059(14)
C70 0.0135(13) 0.0128(14) 0.0173(15) 0.0055(12) 0.0008(11) 0.0005(12)
C71 0.0161(14) 0.0111(14) 0.0160(15) 0.0062(12) -0.0007(11) 0.0040(12)
C72 0.0181(14) 0.0178(16) 0.0232(16) 0.0043(14) 0.0008(12) 0.0028(13)
C73 0.0282(17) 0.0205(17) 0.0277(18) 0.0000(15) 0.0040(13) 0.0056(14)
C74 0.0257(17) 0.0286(19) 0.037(2) 0.0042(17) 0.0142(14) 0.0085(15)
C75 0.0200(16) 0.0271(18) 0.042(2) 0.0058(17) 0.0106(14) -0.0030(15)
C76 0.0203(15) 0.0155(15) 0.0282(17) 0.0047(14) 0.0045(12) -0.0005(13)
C77 0.0110(13) 0.0161(15) 0.0193(15) 0.0039(13) 0.0033(11) 0.0016(12)
C78 0.0239(16) 0.0181(16) 0.0227(17) 0.0037(14) -0.0015(12) 0.0046(13)
C79 0.0284(17) 0.0286(19) 0.0203(17) 0.0046(15) -0.0055(13) 0.0004(15)
C80 0.0258(16) 0.0210(17) 0.0259(17) -0.0034(14) -0.0018(13) -0.0034(14)
C81 0.0245(16) 0.0136(15) 0.0322(19) -0.0014(14) -0.0016(13) 0.0010(13)
C82 0.0204(15) 0.0191(16) 0.0217(16) 0.0037(14) -0.0033(12) 0.0013(13)
C83 0.0144(13) 0.0095(13) 0.0161(14) 0.0005(12) 0.0011(11) 0.0034(12)
C84 0.0118(13) 0.0145(15) 0.0219(16) 0.0004(13) 0.0021(11) 0.0031(12)
C85 0.0297(17) 0.0177(16) 0.0277(18) -0.0031(15) -0.0085(13) 0.0064(14)
C86 0.0375(19) 0.033(2) 0.031(2) -0.0154(17) -0.0121(15) 0.0089(17)
C87 0.0266(17) 0.0215(18) 0.044(2) -0.0168(17) 0.0004(15) -0.0015(15)
C88 0.0369(18) 0.0126(16) 0.038(2) -0.0048(15) 0.0115(15) -0.0032(14)
C89 0.0287(16) 0.0165(16) 0.0211(17) -0.0023(13) 0.0057(13) 0.0015(13)
C90 0.0143(13) 0.0186(15) 0.0105(14) 0.0014(12) -0.0009(11) -0.0006(12)
C91 0.0199(15) 0.0205(17) 0.0266(17) -0.0036(14) 0.0045(12) -0.0015(13)
C92 0.0196(16) 0.035(2) 0.0285(18) -0.0064(16) 0.0062(13) 0.0000(15)
C93 0.0196(16) 0.042(2) 0.0254(18) 0.0053(17) -0.0005(13) -0.0066(16)
C94 0.0264(17) 0.0225(18) 0.035(2) 0.0083(16) -0.0098(14) -0.0070(15)
C95 0.0189(15) 0.0158(16) 0.0272(17) 0.0028(14) -0.0010(12) 0.0018(13)

loop_
_atom_type_symbol
_atom_type_description
_atom_type_scat_dispersion_real
_atom_type_scat_dispersion_imag
_atom_type_scat_source
C C 0.0033 0.0016 'International Tables Vol C Tables 4.2.6.8 and 6.1.1.4'
H H 0.0000 0.0000 'International Tables Vol C Tables 4.2.6.8 and 6.1.1.4'
N N 0.0061 0.0033 'International Tables Vol C Tables 4.2.6.8 and 6.1.1.4'
O O 0.0106 0.0060 'International Tables Vol C Tables 4.2.6.8 and 6.1.1.4'
Pt Pt -1.7033 8.3905 'International Tables Vol C Tables 4.2.6.8 and 6.1.1.4'
Si Si 0.0817 0.0704 'International Tables Vol C Tables 4.2.6.8 and 6.1.1.4'

loop_
_geom_angle_atom_site_label_1
_geom_angle_atom_site_label_2
_geom_angle_atom_site_label_3
_geom_angle
C2 Pt1 C14A 95.99(10)
C2 Pt1 C24A 93.41(10)
C14A Pt1 C24A 170.45(11)
C2 Pt1 C13A 134.31(10)
C14A Pt1 C13A 39.31(11)
C24A Pt1 C13A 131.70(11)
C2 Pt1 C23A 132.18(10)
C14A Pt1 C23A 131.82(11)
C24A Pt1 C23A 38.79(10)
C13A Pt1 C23A 93.08(11)
Si1A O1A Si2A 134.77(13)
O1A Si1A C13A 112.54(11)
O1A Si1A C12A 106.37(12)
C13A Si1A C12A 112.70(14)
O1A Si1A C11A 108.15(13)
C13A Si1A C11A 107.38(14)
C12A Si1A C11A 109.60(14)
Si1A C11A H11A 109.5
Si1A C11A H11B 109.5
H11A C11A H11B 109.5
Si1A C11A H11C 109.5
H11A C11A H11C 109.5
H11B C11A H11C 109.5
Si1A C12A H12A 109.5
Si1A C12A H12B 109.5
H12A C12A H12B 109.5
Si1A C12A H12C 109.5
H12A C12A H12C 109.5
H12B C12A H12C 109.5
C14A C13A Si1A 126.7(2)
C14A C13A Pt1 69.74(15)
Si1A C13A Pt1 117.19(14)
C14A C13A H13A 117.5
Si1A C13A H13A 110.5
Pt1 C13A H13A 106.8
C13A C14A Pt1 70.94(15)
C13A C14A H14A 120.7
Pt1 C14A H14A 113.6
C13A C14A H14B 119.8
Pt1 C14A H14B 111.5
H14A C14A H14B 112.7
O1A Si2A C23A 110.29(11)
O1A Si2A C21A 107.01(12)
C23A Si2A C21A 110.07(14)
O1A Si2A C22A 107.95(13)
C23A Si2A C22A 111.47(14)
C21A Si2A C22A 109.93(14)
Si2A C21A H21A 109.5
Si2A C21A H21B 109.5
H21A C21A H21B 109.5
Si2A C21A H21C 109.5
H21A C21A H21C 109.5
H21B C21A H21C 109.5
Si2A C22A H22A 109.5
Si2A C22A H22B 109.5
H22A C22A H22B 109.5
Si2A C22A H22C 109.5
H22A C22A H22C 109.5
H22B C22A H22C 109.5
C24A C23A Si2A 123.3(2)
C24A C23A Pt1 70.09(15)
Si2A C23A Pt1 111.67(13)
C24A C23A H23A 115.7
Si2A C23A H23A 117.3
Pt1 C23A H23A 106.2
C23A C24A Pt1 71.12(15)
C23A C24A H24B 121.4
Pt1 C24A H24B 112.4
C23A C24A H24A 119.0
Pt1 C24A H24A 111.2
H24B C24A H24A 113.4
C2 N1 C5 111.5(2)
C2 N1 C6 126.2(2)
C5 N1 C6 122.3(2)
N3 C2 N1 102.9(2)
N3 C2 Pt1 126.05(19)
N1 C2 Pt1 131.06(19)
C2 N3 C4 111.7(2)
C2 N3 C51 123.4(2)
C4 N3 C51 124.5(2)
C5 C4 N3 107.0(2)
C5 C4 H4 126.5
N3 C4 H4 126.5
C4 C5 N1 107.0(2)
C4 C5 H5 126.5
N1 C5 H5 126.5
C11 C6 C7 121.1(2)
C11 C6 N1 119.7(2)
C7 C6 N1 119.1(2)
C8 C7 C6 117.5(3)
C8 C7 C12 119.5(2)
C6 C7 C12 122.9(2)
C9 C8 C7 123.2(3)
C9 C8 H8 118.4
C7 C8 H8 118.4
C8 C9 C10 118.0(2)
C8 C9 C25 119.9(2)
C10 C9 C25 122.1(2)
C11 C10 C9 121.2(3)
C11 C10 H10 119.4
C9 C10 H10 119.4
C10 C11 C6 119.0(2)
C10 C11 C38 122.4(2)
C6 C11 C38 118.6(2)
C13 C12 C7 112.4(2)
C13 C12 C19 111.8(2)
C7 C12 C19 110.2(2)
C13 C12 H12 107.4
C7 C12 H12 107.4
C19 C12 H12 107.4
C14 C13 C18 118.2(3)
C14 C13 C12 119.5(3)
C18 C13 C12 122.3(3)
C15 C14 C13 120.6(4)
C15 C14 H14 119.7
C13 C14 H14 119.7
C16 C15 C14 120.8(4)
C16 C15 H15 119.6
C14 C15 H15 119.6
C15 C16 C17 119.4(4)
C15 C16 H16 120.3
C17 C16 H16 120.3
C16 C17 C18 120.2(4)
C16 C17 H17 119.9
C18 C17 H17 119.9
C13 C18 C17 120.9(3)
C13 C18 H18 119.6
C17 C18 H18 119.6
C20 C19 C22 118.3(3)
C20 C19 C12 120.1(2)
C22 C19 C12 121.3(3)
C19 C20 C21 120.6(3)
C19 C20 H20 119.7
C21 C20 H20 119.7
C24 C21 C20 120.6(3)
C24 C21 H21 119.7
C20 C21 H21 119.7
C23 C22 C19 120.8(3)
C23 C22 H22 119.6
C19 C22 H22 119.6
C24 C23 C22 120.4(3)
C24 C23 H23 119.8
C22 C23 H23 119.8
C23 C24 C21 119.3(3)
C23 C24 H24 120.4
C21 C24 H24 120.4
C26 C25 C9 111.1(2)
C26 C25 C32 110.7(2)
C9 C25 C32 113.2(2)
C26 C25 H25 107.2
C9 C25 H25 107.2
C32 C25 H25 107.2
C27 C26 C31 117.4(3)
C27 C26 C25 121.4(3)
C31 C26 C25 121.2(3)
C26 C27 C28 120.9(3)
C26 C27 H27 119.6
C28 C27 H27 119.6
C29 C28 C27 120.7(4)
C29 C28 H28 119.7
C27 C28 H28 119.7
C28 C29 C30 119.3(3)
C28 C29 H29 120.3
C30 C29 H29 120.3
C29 C30 C31 120.1(3)
C29 C30 H30 119.9
C31 C30 H30 119.9
C30 C31 C26 121.5(3)
C30 C31 H31 119.2
C26 C31 H31 119.2
C33 C32 C37 118.1(3)
C33 C32 C25 123.8(3)
C37 C32 C25 118.1(3)
C32 C33 C34 121.3(3)
C32 C33 H33 119.3
C34 C33 H33 119.3
C35 C34 C33 119.6(3)
C35 C34 H34 120.2
C33 C34 H34 120.2
C34 C35 C36 120.1(3)
C34 C35 H35 120.0
C36 C35 H35 120.0
C35 C36 C37 120.0(3)
C35 C36 H36 120.0
C37 C36 H36 120.0
C36 C37 C32 120.9(3)
C36 C37 H37 119.6
C32 C37 H37 119.6
C45 C38 C39 112.1(2)
C45 C38 C11 111.1(2)
C39 C38 C11 114.7(2)
C45 C38 H38 106.1
C39 C38 H38 106.1
C11 C38 H38 106.1
C40 C39 C44 118.4(3)
C40 C39 C38 122.0(3)
C44 C39 C38 119.5(3)
C39 C40 C41 120.9(3)
C39 C40 H40 119.6
C41 C40 H40 119.6
C42 C41 C40 120.1(3)
C42 C41 H41 120.0
C40 C41 H41 120.0
C41 C42 C43 119.8(3)
C41 C42 H42 120.1
C43 C42 H42 120.1
C42 C43 C44 120.0(3)
C42 C43 H43 120.0
C44 C43 H43 120.0
C39 C44 C43 120.8(3)
C39 C44 H44 119.6
C43 C44 H44 119.6
C50 C45 C46 118.3(3)
C50 C45 C38 123.2(2)
C46 C45 C38 118.5(2)
C47 C46 C45 120.6(3)
C47 C46 H46 119.7
C45 C46 H46 119.7
C46 C47 C48 120.6(3)
C46 C47 H47 119.7
C48 C47 H47 119.7
C49 C48 C47 119.2(3)
C49 C48 H48 120.4
C47 C48 H48 120.4
C48 C49 C50 120.5(3)
C48 C49 H49 119.7
C50 C49 H49 119.7
C49 C50 C45 120.8(3)
C49 C50 H50 119.6
C45 C50 H50 119.6
C52 C51 C56 121.6(2)
C52 C51 N3 118.9(2)
C56 C51 N3 119.4(2)
C51 C52 C53 118.2(2)
C51 C52 C57 122.6(2)
C53 C52 C57 119.0(2)
C52 C53 C54 121.9(3)
C52 C53 H53 119.0
C54 C53 H53 119.0
C55 C54 C53 117.9(2)
C55 C54 C70 122.9(2)
C53 C54 C70 119.2(2)
C54 C55 C56 122.3(2)
C54 C55 H55 118.9
C56 C55 H55 118.9
C55 C56 C51 117.5(2)
C55 C56 C83 120.6(2)
C51 C56 C83 121.4(2)
C64 C57 C58 112.3(2)
C64 C57 C52 115.5(2)
C58 C57 C52 107.6(2)
C64 C57 H57 107.0
C58 C57 H57 107.0
C52 C57 H57 107.0
C59 C58 C63 118.1(3)
C59 C58 C57 119.8(3)
C63 C58 C57 122.0(3)
C58 C59 C60 121.3(4)
C58 C59 H59 119.3
C60 C59 H59 119.3
C61 C60 C59 119.7(4)
C61 C60 H60 120.1
C59 C60 H60 120.1
C60 C61 C62 120.1(4)
C60 C61 H61 119.9
C62 C61 H61 119.9
C61 C62 C63 120.0(4)
C61 C62 H62 120.0
C63 C62 H62 120.0
C58 C63 C62 120.7(3)
C58 C63 H63 119.7
C62 C63 H63 119.7
C65 C64 C69 117.5(3)
C65 C64 C57 123.9(2)
C69 C64 C57 118.5(3)
C64 C65 C66 120.8(3)
C64 C65 H65 119.6
C66 C65 H65 119.6
C67 C66 C65 120.6(3)
C67 C66 H66 119.7
C65 C66 H66 119.7
C68 C67 C66 119.5(3)
C68 C67 H67 120.3
C66 C67 H67 120.3
C67 C68 C69 120.0(3)
C67 C68 H68 120.0
C69 C68 H68 120.0
C68 C69 C64 121.6(3)
C68 C69 H69 119.2
C64 C69 H69 119.2
C54 C70 C71 112.0(2)
C54 C70 C77 110.7(2)
C71 C70 C77 114.6(2)
C54 C70 H70 106.3
C71 C70 H70 106.3
C77 C70 H70 106.3
C76 C71 C72 118.3(3)
C76 C71 C70 122.9(3)
C72 C71 C70 118.8(2)
C73 C72 C71 121.5(3)
C73 C72 H72 119.3
C71 C72 H72 119.3
C72 C73 C74 119.5(3)
C72 C73 H73 120.3
C74 C73 H73 120.3
C75 C74 C73 119.8(3)
C75 C74 H74 120.1
C73 C74 H74 120.1
C74 C75 C76 120.5(3)
C74 C75 H75 119.8
C76 C75 H75 119.8
C71 C76 C75 120.5(3)
C71 C76 H76 119.7
C75 C76 H76 119.7
C82 C77 C78 117.9(3)
C82 C77 C70 122.5(3)
C78 C77 C70 119.5(3)
C79 C78 C77 120.8(3)
C79 C78 H78 119.6
C77 C78 H78 119.6
C80 C79 C78 120.7(3)
C80 C79 H79 119.6
C78 C79 H79 119.6
C79 C80 C81 119.2(3)
C79 C80 H80 120.4
C81 C80 H80 120.4
C80 C81 C82 120.4(3)
C80 C81 H81 119.8
C82 C81 H81 119.8
C77 C82 C81 121.1(3)
C77 C82 H82 119.5
C81 C82 H82 119.5
C56 C83 C84 109.5(2)
C56 C83 C90 115.4(2)
C84 C83 C90 110.9(2)
C56 C83 H83 106.9
C84 C83 H83 106.9
C90 C83 H83 106.9
C85 C84 C89 117.7(3)
C85 C84 C83 120.3(3)
C89 C84 C83 122.0(2)
C86 C85 C84 121.3(3)
C86 C85 H85 119.3
C84 C85 H85 119.3
C87 C86 C85 120.7(3)
C87 C86 H86 119.7
C85 C86 H86 119.7
C88 C87 C86 119.0(3)
C88 C87 H87 120.5
C86 C87 H87 120.5
C87 C88 C89 120.5(3)
C87 C88 H88 119.7
C89 C88 H88 119.7
C84 C89 C88 120.8(3)
C84 C89 H89 119.6
C88 C89 H89 119.6
C95 C90 C91 118.3(3)
C95 C90 C83 119.9(2)
C91 C90 C83 121.7(3)
C92 C91 C90 120.8(3)
C92 C91 H91 119.6
C90 C91 H91 119.6
C93 C92 C91 120.2(3)
C93 C92 H92 119.9
C91 C92 H92 119.9
C92 C93 C94 119.7(3)
C92 C93 H93 120.2
C94 C93 H93 120.2
C93 C94 C95 120.2(3)
C93 C94 H94 119.9
C95 C94 H94 119.9
C90 C95 C94 120.7(3)
C90 C95 H95 119.6
C94 C95 H95 119.6

loop_
_geom_bond_atom_site_label_1
_geom_bond_atom_site_label_2
_geom_bond_distance
Pt1 C2 2.032(3)
Pt1 C14A 2.119(3)
Pt1 C24A 2.123(3)
Pt1 C13A 2.135(3)
Pt1 C23A 2.136(3)
O1A Si1A 1.637(2)
O1A Si2A 1.647(2)
Si1A C13A 1.844(3)
Si1A C12A 1.857(3)
Si1A C11A 1.866(3)
C11A H11A 0.9800
C11A H11B 0.9800
C11A H11C 0.9800
C12A H12A 0.9800
C12A H12B 0.9800
C12A H12C 0.9800
C13A C14A 1.431(4)
C13A H13A 0.9243
C14A H14A 0.9773
C14A H14B 0.9497
Si2A C23A 1.844(3)
Si2A C21A 1.850(3)
Si2A C22A 1.858(3)
C21A H21A 0.9800
C21A H21B 0.9800
C21A H21C 0.9800
C22A H22A 0.9800
C22A H22B 0.9800
C22A H22C 0.9800
C23A C24A 1.414(4)
C23A H23A 0.9925
C24A H24B 0.9507
C24A H24A 1.0013
N1 C2 1.372(3)
N1 C5 1.388(3)
N1 C6 1.447(3)
C2 N3 1.368(3)
N3 C4 1.385(3)
N3 C51 1.448(3)
C4 C5 1.332(4)
C4 H4 0.9500
C5 H5 0.9500
C6 C11 1.396(4)
C6 C7 1.405(4)
C7 C8 1.384(4)
C7 C12 1.527(4)
C8 C9 1.380(4)
C8 H8 0.9500
C9 C10 1.398(4)
C9 C25 1.525(4)
C10 C11 1.388(4)
C10 H10 0.9500
C11 C38 1.531(3)
C12 C13 1.515(4)
C12 C19 1.530(4)
C12 H12 1.0000
C13 C14 1.387(4)
C13 C18 1.389(4)
C14 C15 1.386(5)
C14 H14 0.9500
C15 C16 1.373(6)
C15 H15 0.9500
C16 C17 1.377(6)
C16 H16 0.9500
C17 C18 1.390(4)
C17 H17 0.9500
C18 H18 0.9500
C19 C20 1.384(4)
C19 C22 1.388(4)
C20 C21 1.388(4)
C20 H20 0.9500
C21 C24 1.377(4)
C21 H21 0.9500
C22 C23 1.386(4)
C22 H22 0.9500
C23 C24 1.374(4)
C23 H23 0.9500
C24 H24 0.9500
C25 C26 1.524(4)
C25 C32 1.535(4)
C25 H25 1.0000
C26 C27 1.370(4)
C26 C31 1.392(4)
C27 C28 1.395(5)
C27 H27 0.9500
C28 C29 1.366(5)
C28 H28 0.9500
C29 C30 1.366(5)
C29 H29 0.9500
C30 C31 1.381(4)
C30 H30 0.9500
C31 H31 0.9500
C32 C33 1.370(4)
C32 C37 1.397(4)
C33 C34 1.397(4)
C33 H33 0.9500
C34 C35 1.370(4)
C34 H34 0.9500
C35 C36 1.379(5)
C35 H35 0.9500
C36 C37 1.380(4)
C36 H36 0.9500
C37 H37 0.9500
C38 C45 1.515(4)
C38 C39 1.520(4)
C38 H38 1.0000
C39 C40 1.378(4)
C39 C44 1.385(4)
C40 C41 1.389(4)
C40 H40 0.9500
C41 C42 1.370(4)
C41 H41 0.9500
C42 C43 1.377(4)
C42 H42 0.9500
C43 C44 1.386(4)
C43 H43 0.9500
C44 H44 0.9500
C45 C50 1.386(4)
C45 C46 1.393(4)
C46 C47 1.380(4)
C46 H46 0.9500
C47 C48 1.384(4)
C47 H47 0.9500
C48 C49 1.376(4)
C48 H48 0.9500
C49 C50 1.385(4)
C49 H49 0.9500
C50 H50 0.9500
C51 C52 1.386(4)
C51 C56 1.401(3)
C52 C53 1.389(4)
C52 C57 1.535(3)
C53 C54 1.393(3)
C53 H53 0.9500
C54 C55 1.382(4)
C54 C70 1.521(4)
C55 C56 1.394(4)
C55 H55 0.9500
C56 C83 1.515(4)
C57 C64 1.514(4)
C57 C58 1.533(4)
C57 H57 1.0000
C58 C59 1.382(4)
C58 C63 1.387(4)
C59 C60 1.393(5)
C59 H59 0.9500
C60 C61 1.368(5)
C60 H60 0.9500
C61 C62 1.377(5)
C61 H61 0.9500
C62 C63 1.392(4)
C62 H62 0.9500
C63 H63 0.9500
C64 C65 1.375(4)
C64 C69 1.397(4)
C65 C66 1.389(4)
C65 H65 0.9500
C66 C67 1.376(5)
C66 H66 0.9500
C67 C68 1.367(5)
C67 H67 0.9500
C68 C69 1.378(4)
C68 H68 0.9500
C69 H69 0.9500
C70 C71 1.523(4)
C70 C77 1.527(4)
C70 H70 1.0000
C71 C76 1.383(4)
C71 C72 1.388(4)
C72 C73 1.385(4)
C72 H72 0.9500
C73 C74 1.386(4)
C73 H73 0.9500
C74 C75 1.370(5)
C74 H74 0.9500
C75 C76 1.394(4)
C75 H75 0.9500
C76 H76 0.9500
C77 C82 1.385(4)
C77 C78 1.388(4)
C78 C79 1.385(4)
C78 H78 0.9500
C79 C80 1.373(4)
C79 H79 0.9500
C80 C81 1.375(4)
C80 H80 0.9500
C81 C82 1.386(4)
C81 H81 0.9500
C82 H82 0.9500
C83 C84 1.528(4)
C83 C90 1.532(4)
C83 H83 1.0000
C84 C85 1.383(4)
C84 C89 1.390(4)
C85 C86 1.380(4)
C85 H85 0.9500
C86 C87 1.379(5)
C86 H86 0.9500
C87 C88 1.371(5)
C87 H87 0.9500
C88 C89 1.394(4)
C88 H88 0.9500
C89 H89 0.9500
C90 C95 1.385(4)
C90 C91 1.388(4)
C91 C92 1.386(4)
C91 H91 0.9500
C92 C93 1.374(5)
C92 H92 0.9500
C93 C94 1.377(5)
C93 H93 0.9500
C94 C95 1.388(4)
C94 H94 0.9500
C95 H95 0.9500

loop_
_geom_torsion_atom_site_label_1
_geom_torsion_atom_site_label_2
_geom_torsion_atom_site_label_3
_geom_torsion_atom_site_label_4
_geom_torsion
Si2A O1A Si1A C13A -30.1(2)
Si2A O1A Si1A C12A -153.94(19)
Si2A O1A Si1A C11A 88.4(2)
O1A Si1A C13A C14A -95.2(2)
C12A Si1A C13A C14A 25.1(3)
C11A Si1A C13A C14A 145.9(2)
O1A Si1A C13A Pt1 -11.1(2)
C12A Si1A C13A Pt1 109.21(17)
C11A Si1A C13A Pt1 -129.99(16)
Si1A C13A C14A Pt1 109.4(2)
Si1A O1A Si2A C23A 12.6(2)
Si1A O1A Si2A C21A -107.1(2)
Si1A O1A Si2A C22A 134.58(19)
O1A Si2A C23A C24A 123.2(2)
C21A Si2A C23A C24A -119.0(2)
C22A Si2A C23A C24A 3.3(3)
O1A Si2A C23A Pt1 43.41(17)
C21A Si2A C23A Pt1 161.26(13)
C22A Si2A C23A Pt1 -76.49(17)
Si2A C23A C24A Pt1 -103.4(2)
C5 N1 C2 N3 1.7(3)
C6 N1 C2 N3 -177.7(2)
C5 N1 C2 Pt1 -176.13(19)
C6 N1 C2 Pt1 4.5(4)
N1 C2 N3 C4 -1.1(3)
Pt1 C2 N3 C4 176.88(18)
N1 C2 N3 C51 172.3(2)
Pt1 C2 N3 C51 -9.8(4)
C2 N3 C4 C5 0.1(3)
C51 N3 C4 C5 -173.2(2)
N3 C4 C5 N1 1.0(3)
C2 N1 C5 C4 -1.7(3)
C6 N1 C5 C4 177.7(2)
C2 N1 C6 C11 -75.9(3)
C5 N1 C6 C11 104.8(3)
C2 N1 C6 C7 107.5(3)
C5 N1 C6 C7 -71.8(3)
C11 C6 C7 C8 -0.7(4)
N1 C6 C7 C8 175.9(2)
C11 C6 C7 C12 -179.7(2)
N1 C6 C7 C12 -3.2(4)
C6 C7 C8 C9 0.1(4)
C12 C7 C8 C9 179.1(3)
C7 C8 C9 C10 0.6(4)
C7 C8 C9 C25 -178.2(3)
C8 C9 C10 C11 -0.6(4)
C25 C9 C10 C11 178.1(3)
C9 C10 C11 C6 0.0(4)
C9 C10 C11 C38 -178.1(2)
C7 C6 C11 C10 0.7(4)
N1 C6 C11 C10 -175.9(2)
C7 C6 C11 C38 178.9(2)
N1 C6 C11 C38 2.3(4)
C8 C7 C12 C13 -99.4(3)
C6 C7 C12 C13 79.7(3)
C8 C7 C12 C19 26.1(3)
C6 C7 C12 C19 -154.9(2)
C7 C12 C13 C14 -153.5(3)
C19 C12 C13 C14 82.0(3)
C7 C12 C13 C18 27.7(4)
C19 C12 C13 C18 -96.8(3)
C18 C13 C14 C15 -1.0(4)
C12 C13 C14 C15 -179.8(3)
C13 C14 C15 C16 0.3(5)
C14 C15 C16 C17 0.6(5)
C15 C16 C17 C18 -0.9(5)
C14 C13 C18 C17 0.7(4)
C12 C13 C18 C17 179.5(3)
C16 C17 C18 C13 0.2(5)
C13 C12 C19 C20 -160.3(3)
C7 C12 C19 C20 74.0(3)
C13 C12 C19 C22 26.0(4)
C7 C12 C19 C22 -99.7(3)
C22 C19 C20 C21 1.4(5)
C12 C19 C20 C21 -172.5(3)
C19 C20 C21 C24 -1.1(5)
C20 C19 C22 C23 -1.2(4)
C12 C19 C22 C23 172.6(3)
C19 C22 C23 C24 0.7(5)
C22 C23 C24 C21 -0.4(5)
C20 C21 C24 C23 0.6(5)
C8 C9 C25 C26 -42.9(4)
C10 C9 C25 C26 138.4(3)
C8 C9 C25 C32 82.4(3)
C10 C9 C25 C32 -96.3(3)
C9 C25 C26 C27 -88.1(4)
C32 C25 C26 C27 145.2(3)
C9 C25 C26 C31 89.8(3)
C32 C25 C26 C31 -36.8(4)
C31 C26 C27 C28 1.1(5)
C25 C26 C27 C28 179.2(3)
C26 C27 C28 C29 -2.3(7)
C27 C28 C29 C30 1.6(6)
C28 C29 C30 C31 0.2(5)
C29 C30 C31 C26 -1.4(5)
C27 C26 C31 C30 0.7(5)
C25 C26 C31 C30 -177.4(3)
C26 C25 C32 C33 126.8(3)
C9 C25 C32 C33 1.3(4)
C26 C25 C32 C37 -52.4(4)
C9 C25 C32 C37 -177.9(3)
C37 C32 C33 C34 0.6(4)
C25 C32 C33 C34 -178.6(3)
C32 C33 C34 C35 0.1(5)
C33 C34 C35 C36 -0.9(5)
C34 C35 C36 C37 1.0(5)
C35 C36 C37 C32 -0.3(5)
C33 C32 C37 C36 -0.5(5)
C25 C32 C37 C36 178.8(3)
C10 C11 C38 C45 111.0(3)
C6 C11 C38 C45 -67.1(3)
C10 C11 C38 C39 -17.4(4)
C6 C11 C38 C39 164.5(2)
C45 C38 C39 C40 -37.1(3)
C11 C38 C39 C40 90.8(3)
C45 C38 C39 C44 140.2(3)
C11 C38 C39 C44 -91.8(3)
C44 C39 C40 C41 -1.0(4)
C38 C39 C40 C41 176.4(2)
C39 C40 C41 C42 -0.5(4)
C40 C41 C42 C43 1.6(4)
C41 C42 C43 C44 -1.2(4)
C40 C39 C44 C43 1.4(4)
C38 C39 C44 C43 -176.0(3)
C42 C43 C44 C39 -0.4(4)
C39 C38 C45 C50 99.9(3)
C11 C38 C45 C50 -29.9(4)
C39 C38 C45 C46 -79.9(3)
C11 C38 C45 C46 150.3(2)
C50 C45 C46 C47 0.9(4)
C38 C45 C46 C47 -179.3(3)
C45 C46 C47 C48 0.0(5)
C46 C47 C48 C49 -1.0(5)
C47 C48 C49 C50 1.1(5)
C48 C49 C50 C45 -0.2(5)
C46 C45 C50 C49 -0.7(4)
C38 C45 C50 C49 179.4(3)
C2 N3 C51 C52 -69.8(3)
C4 N3 C51 C52 102.7(3)
C2 N3 C51 C56 113.4(3)
C4 N3 C51 C56 -74.0(3)
C56 C51 C52 C53 -6.0(4)
N3 C51 C52 C53 177.2(2)
C56 C51 C52 C57 167.7(2)
N3 C51 C52 C57 -9.0(4)
C51 C52 C53 C54 -1.3(4)
C57 C52 C53 C54 -175.3(2)
C52 C53 C54 C55 5.3(4)
C52 C53 C54 C70 -172.8(3)
C53 C54 C55 C56 -2.1(4)
C70 C54 C55 C56 175.9(2)
C54 C55 C56 C51 -4.8(4)
C54 C55 C56 C83 166.6(3)
C52 C51 C56 C55 9.0(4)
N3 C51 C56 C55 -174.3(2)
C52 C51 C56 C83 -162.3(3)
N3 C51 C56 C83 14.4(4)
C51 C52 C57 C64 129.0(3)
C53 C52 C57 C64 -57.3(3)
C51 C52 C57 C58 -104.8(3)
C53 C52 C57 C58 69.0(3)
C64 C57 C58 C59 -148.7(3)
C52 C57 C58 C59 83.2(3)
C64 C57 C58 C63 32.9(4)
C52 C57 C58 C63 -95.3(3)
C63 C58 C59 C60 0.3(5)
C57 C58 C59 C60 -178.2(3)
C58 C59 C60 C61 0.1(5)
C59 C60 C61 C62 -0.5(5)
C60 C61 C62 C63 0.5(5)
C59 C58 C63 C62 -0.3(4)
C57 C58 C63 C62 178.1(3)
C61 C62 C63 C58 -0.1(5)
C58 C57 C64 C65 -133.1(3)
C52 C57 C64 C65 -9.3(4)
C58 C57 C64 C69 50.5(3)
C52 C57 C64 C69 174.3(2)
C69 C64 C65 C66 -2.7(5)
C57 C64 C65 C66 -179.1(3)
C64 C65 C66 C67 1.2(5)
C65 C66 C67 C68 1.3(5)
C66 C67 C68 C69 -2.2(5)
C67 C68 C69 C64 0.6(5)
C65 C64 C69 C68 1.8(5)
C57 C64 C69 C68 178.5(3)
C55 C54 C70 C71 26.5(4)
C53 C54 C70 C71 -155.5(2)
C55 C54 C70 C77 -102.8(3)
C53 C54 C70 C77 75.2(3)
C54 C70 C71 C76 -112.6(3)
C77 C70 C71 C76 14.7(4)
C54 C70 C71 C72 65.7(3)
C77 C70 C71 C72 -167.1(2)
C76 C71 C72 C73 0.8(4)
C70 C71 C72 C73 -177.5(3)
C71 C72 C73 C74 -0.6(5)
C72 C73 C74 C75 -0.2(5)
C73 C74 C75 C76 0.7(5)
C72 C71 C76 C75 -0.2(4)
C70 C71 C76 C75 178.0(3)
C74 C75 C76 C71 -0.5(5)
C54 C70 C77 C82 14.6(4)
C71 C70 C77 C82 -113.2(3)
C54 C70 C77 C78 -163.5(2)
C71 C70 C77 C78 68.7(3)
C82 C77 C78 C79 -0.7(4)
C70 C77 C78 C79 177.4(3)
C77 C78 C79 C80 -0.5(5)
C78 C79 C80 C81 1.2(5)
C79 C80 C81 C82 -0.7(5)
C78 C77 C82 C81 1.3(4)
C70 C77 C82 C81 -176.9(3)
C80 C81 C82 C77 -0.6(4)
C55 C56 C83 C84 -87.9(3)
C51 C56 C83 C84 83.2(3)
C55 C56 C83 C90 38.1(4)
C51 C56 C83 C90 -150.9(3)
C56 C83 C84 C85 -157.0(2)
C90 C83 C84 C85 74.6(3)
C56 C83 C84 C89 24.4(3)
C90 C83 C84 C89 -104.0(3)
C89 C84 C85 C86 -1.0(4)
C83 C84 C85 C86 -179.7(3)
C84 C85 C86 C87 0.4(5)
C85 C86 C87 C88 0.6(5)
C86 C87 C88 C89 -0.9(5)
C85 C84 C89 C88 0.7(4)
C83 C84 C89 C88 179.4(3)
C87 C88 C89 C84 0.2(5)
C56 C83 C90 C95 91.6(3)
C84 C83 C90 C95 -143.2(3)
C56 C83 C90 C91 -91.4(3)
C84 C83 C90 C91 33.8(4)
C95 C90 C91 C92 1.1(4)
C83 C90 C91 C92 -175.9(3)
C90 C91 C92 C93 0.3(5)
C91 C92 C93 C94 -1.3(5)
C92 C93 C94 C95 0.9(5)
C91 C90 C95 C94 -1.5(4)
C83 C90 C95 C94 175.5(3)
C93 C94 C95 C90 0.5(5)
